data_4501629
loop_
_publ_author_name
'Chandrasekhar, Vadapalli'
'Singh, Puja'

_publ_section_title
;
 In Situ Generated Hydrated Diorganotin Cations as Synthons for
 Hydrogen-Bonded and Coordination-Driven 1D-, 2D-, and 3D-Assemblies
;
_journal_issue 7
_journal_name_full 'Crystal Growth &amp; Design'
_journal_page_first 3077
_journal_paper_doi 10.1021/cg100179q
_journal_volume 10
_journal_year 2010
_chemical_formula_sum 'C28 H32 N2 O8 S2 Sn'
_chemical_formula_weight 707.37
_chemical_name_common 'organotin sulfonate'
_chemical_name_systematic
; 
 ? 
;
_space_group_IT_number 2
_symmetry_cell_setting triclinic
_symmetry_space_group_name_Hall '-P 1'
_symmetry_space_group_name_H-M 'P -1'
_atom_sites_solution_hydrogens geom
_atom_sites_solution_primary direct
_atom_sites_solution_secondary difmap
_audit_creation_method SHELXL-97
_cell_angle_alpha 106.101(2)
_cell_angle_beta 106.472(2)
_cell_angle_gamma 106.237(2)
_cell_formula_units_Z 1
_cell_length_a 7.9839(9)
_cell_length_b 9.9867(12)
_cell_length_c 10.9059(13)
_cell_measurement_reflns_used 2630
_cell_measurement_temperature 293(2)
_cell_measurement_theta_max 28.28
_cell_measurement_theta_min 2.30
_cell_volume 738.12(15)
_computing_cell_refinement 'Bruker SMART'
_computing_data_collection 'Bruker SMART'
_computing_data_reduction 'Bruker SAINT'
_computing_molecular_graphics 'Bruker SHELXTL'
_computing_publication_material 'Bruker SHELXTL'
_computing_structure_refinement 'Bruker SHELXTL'
_computing_structure_solution 'Bruker SHELXTL'
_diffrn_ambient_temperature 293(2)
_diffrn_measured_fraction_theta_full 0.978
_diffrn_measured_fraction_theta_max 0.978
_diffrn_measurement_device_type 'CCD area detector'
_diffrn_measurement_method 'phi and omega scans'
_diffrn_radiation_monochromator graphite
_diffrn_radiation_source 'sealed tube'
_diffrn_radiation_type MoK\a
_diffrn_radiation_wavelength 0.71073
_diffrn_reflns_av_R_equivalents 0.0192
_diffrn_reflns_av_sigmaI/netI 0.0369
_diffrn_reflns_limit_h_max 9
_diffrn_reflns_limit_h_min -6
_diffrn_reflns_limit_k_max 11
_diffrn_reflns_limit_k_min -11
_diffrn_reflns_limit_l_max 12
_diffrn_reflns_limit_l_min -12
_diffrn_reflns_number 3737
_diffrn_reflns_theta_full 25.00
_diffrn_reflns_theta_max 25.00
_diffrn_reflns_theta_min 2.30
_exptl_absorpt_coefficient_mu 1.059
_exptl_absorpt_correction_T_max 0.955
_exptl_absorpt_correction_T_min 0.922
_exptl_absorpt_correction_type empirical
_exptl_absorpt_process_details SADABS
_exptl_crystal_colour colorless
_exptl_crystal_density_diffrn 1.591
_exptl_crystal_density_method 'not measured'
_exptl_crystal_description 'block like'
_exptl_crystal_F_000 360
_exptl_crystal_size_max 0.08
_exptl_crystal_size_mid 0.06
_exptl_crystal_size_min 0.05
_refine_diff_density_max 1.423
_refine_diff_density_min -1.204
_refine_diff_density_rms 0.193
_refine_ls_extinction_method none
_refine_ls_goodness_of_fit_ref 1.157
_refine_ls_hydrogen_treatment constr
_refine_ls_matrix_type full
_refine_ls_number_parameters 187
_refine_ls_number_reflns 2530
_refine_ls_number_restraints 0
_refine_ls_restrained_S_all 1.157
_refine_ls_R_factor_all 0.0470
_refine_ls_R_factor_gt 0.0435
_refine_ls_shift/su_max 0.000
_refine_ls_shift/su_mean 0.000
_refine_ls_structure_factor_coef Fsqd
_refine_ls_weighting_details 'calc w=1/[\s^2^(Fo^2^)+(0.0919P)^2^+1.0406P] where P=(Fo^2^+2Fc^2^)/3'
_refine_ls_weighting_scheme calc
_refine_ls_wR_factor_gt 0.1234
_refine_ls_wR_factor_ref 0.1387
_reflns_number_gt 2393
_reflns_number_total 2530
_reflns_threshold_expression >2sigma(I)
_cod_data_source_file cg100179q_si_004.cif
_cod_data_source_block 14augbm
_cod_depositor_comments
;
The following automatic conversions were performed:

'_symmetry_cell_setting' value 'Triclinic' changed to 'triclinic'
according to /home/saulius/struct/CIF-dictionaries/cif_core.dic
dictionary named 'cif_core.dic' version 2.4.2 from 2011-04-26.

Automatic conversion script
Id: cif_fix_values 1715 2011-07-08 13:25:40Z adriana 
;
_cod_original_sg_symbol_H-M P-1
_cod_database_code 4501629

loop_
_symmetry_equiv_pos_as_xyz
'x, y, z'
'-x, -y, -z'

loop_
_atom_site_label
_atom_site_type_symbol
_atom_site_fract_x
_atom_site_fract_y
_atom_site_fract_z
_atom_site_U_iso_or_equiv
_atom_site_adp_type
_atom_site_occupancy
_atom_site_symmetry_multiplicity
_atom_site_calc_flag
_atom_site_refinement_flags
_atom_site_disorder_assembly
_atom_site_disorder_group
Sn1 Sn 0.0000 1.0000 1.0000 0.0148(2) Uani 1 2 d S . .
S1 S 0.06866(15) 0.80975(12) 1.22121(11) 0.0141(3) Uani 1 1 d . . .
O1 O 0.2042(5) 0.9117(4) 0.9405(3) 0.0197(7) Uani 1 1 d . . .
O2 O 0.0607(5) 0.9440(4) 1.1897(3) 0.0178(7) Uani 1 1 d . . .
O3 O -0.0367(5) 0.7850(4) 1.3067(3) 0.0184(7) Uani 1 1 d . . .
O4 O 0.0198(5) 0.6776(4) 1.0989(3) 0.0197(7) Uani 1 1 d . . .
N1 N 0.1472(6) 0.7983(4) 0.8190(4) 0.0189(9) Uani 1 1 d . . .
C1 C -0.2338(8) 0.7886(5) 0.8750(6) 0.0265(12) Uani 1 1 d . . .
C5 C 0.0987(8) 0.6545(6) 0.8134(5) 0.0273(12) Uani 1 1 d . . .
H5 H 0.1047 0.6352 0.8929 0.033 Uiso 1 1 calc R . .
C6 C 0.0401(8) 0.5365(6) 0.6869(5) 0.0250(11) Uani 1 1 d . . .
H6 H 0.0056 0.4378 0.6825 0.030 Uiso 1 1 calc R . .
C7 C 0.0317(7) 0.5624(5) 0.5665(5) 0.0173(10) Uani 1 1 d . . .
C8 C 0.0851(7) 0.7138(6) 0.5795(5) 0.0214(10) Uani 1 1 d . . .
H8 H 0.0807 0.7366 0.5018 0.026 Uiso 1 1 calc R . .
C9 C 0.1443(7) 0.8298(5) 0.7070(5) 0.0207(10) Uani 1 1 d . . .
H9 H 0.1820 0.9297 0.7147 0.025 Uiso 1 1 calc R . .
C11 C 0.3118(6) 0.8632(5) 1.3259(5) 0.0153(9) Uani 1 1 d . . .
C12 C 0.4066(7) 0.7819(5) 1.2761(5) 0.0187(10) Uani 1 1 d . . .
H12 H 0.3437 0.7030 1.1893 0.022 Uiso 1 1 calc R . .
C13 C 0.5965(7) 0.8148(6) 1.3531(5) 0.0211(10) Uani 1 1 d . . .
H13 H 0.6594 0.7596 1.3163 0.025 Uiso 1 1 calc R . .
C14 C 0.6896(7) 0.9279(6) 1.4825(5) 0.0181(10) Uani 1 1 d . . .
H14 H 0.8151 0.9478 1.5337 0.022 Uiso 1 1 calc R . .
C15 C 0.5968(7) 1.0157(5) 1.5399(5) 0.0165(9) Uani 1 1 d . . .
C2 C -0.3307(15) 0.7374(12) 0.7279(11) 0.021(2) Uiso 0.48 1 d P A 1
C3 C -0.4645(15) 0.5674(12) 0.6575(12) 0.031(2) Uiso 0.52 1 d P A 1
C2A C -0.4156(14) 0.7723(11) 0.8653(11) 0.026(2) Uiso 0.52 1 d P A 2
C3A C -0.4449(15) 0.7380(12) 0.9891(11) 0.022(2) Uiso 0.48 1 d P A 2
C4 C -0.5000 0.5000 0.5000 0.037(12) Uiso 0.26 2 d SP . 1
C4A C -0.4825(17) 0.5711(14) 0.9703(13) 0.037(3) Uiso 0.50 1 d P . 2
C4B C -0.555(3) 0.5109(18) 0.5023(17) 0.031(4) Uiso 0.37 1 d P . 3

loop_
_atom_site_aniso_label
_atom_site_aniso_U_11
_atom_site_aniso_U_22
_atom_site_aniso_U_33
_atom_site_aniso_U_23
_atom_site_aniso_U_13
_atom_site_aniso_U_12
Sn1 0.0228(3) 0.0137(3) 0.0070(3) 0.00346(18) 0.00522(19) 0.0070(2)
S1 0.0188(6) 0.0167(6) 0.0087(6) 0.0061(4) 0.0053(5) 0.0082(5)
O1 0.0279(18) 0.0186(17) 0.0076(16) -0.0006(13) 0.0062(14) 0.0085(14)
O2 0.0275(18) 0.0177(16) 0.0101(16) 0.0064(13) 0.0067(14) 0.0111(14)
O3 0.0205(17) 0.0231(17) 0.0144(17) 0.0084(14) 0.0091(14) 0.0091(14)
O4 0.0249(18) 0.0175(17) 0.0151(17) 0.0043(14) 0.0063(14) 0.0093(14)
N1 0.025(2) 0.017(2) 0.015(2) 0.0030(16) 0.0080(17) 0.0106(17)
C1 0.030(3) 0.014(2) 0.021(3) 0.002(2) -0.002(2) 0.005(2)
C5 0.052(3) 0.023(3) 0.014(3) 0.010(2) 0.016(2) 0.019(3)
C6 0.050(3) 0.016(2) 0.015(2) 0.009(2) 0.017(2) 0.015(2)
C7 0.022(2) 0.022(2) 0.009(2) 0.004(2) 0.0079(19) 0.011(2)
C8 0.038(3) 0.023(3) 0.013(2) 0.011(2) 0.016(2) 0.014(2)
C9 0.033(3) 0.017(2) 0.017(3) 0.0078(19) 0.013(2) 0.011(2)
C11 0.019(2) 0.019(2) 0.009(2) 0.0063(18) 0.0061(18) 0.0077(19)
C12 0.027(3) 0.019(2) 0.010(2) 0.0039(19) 0.009(2) 0.010(2)
C13 0.024(3) 0.026(3) 0.016(3) 0.005(2) 0.011(2) 0.015(2)
C14 0.023(2) 0.025(2) 0.013(2) 0.0097(19) 0.0113(19) 0.014(2)
C15 0.024(2) 0.020(2) 0.011(2) 0.0088(19) 0.0107(19) 0.0089(19)

loop_
_atom_type_symbol
_atom_type_description
_atom_type_scat_dispersion_real
_atom_type_scat_dispersion_imag
_atom_type_scat_source
C C 0.0033 0.0016 'International Tables Vol C Tables 4.2.6.8 and 6.1.1.4'
H H 0.0000 0.0000 'International Tables Vol C Tables 4.2.6.8 and 6.1.1.4'
N N 0.0061 0.0033 'International Tables Vol C Tables 4.2.6.8 and 6.1.1.4'
O O 0.0106 0.0060 'International Tables Vol C Tables 4.2.6.8 and 6.1.1.4'
S S 0.1246 0.1234 'International Tables Vol C Tables 4.2.6.8 and 6.1.1.4'
Sn Sn -0.6537 1.4246 'International Tables Vol C Tables 4.2.6.8 and 6.1.1.4'

loop_
_geom_angle_atom_site_label_1
_geom_angle_atom_site_label_2
_geom_angle_atom_site_label_3
_geom_angle
_geom_angle_site_symmetry_1
_geom_angle_site_symmetry_3
C1 Sn1 C1 180.000(1) 2_577 .
C1 Sn1 O1 92.68(18) 2_577 2_577
C1 Sn1 O1 87.32(18) . 2_577
C1 Sn1 O1 87.32(18) 2_577 .
C1 Sn1 O1 92.68(18) . .
O1 Sn1 O1 179.999(3) 2_577 .
C1 Sn1 O2 86.81(17) 2_577 .
C1 Sn1 O2 93.19(17) . .
O1 Sn1 O2 88.33(12) 2_577 .
O1 Sn1 O2 91.67(12) . .
C1 Sn1 O2 93.19(17) 2_577 2_577
C1 Sn1 O2 86.81(17) . 2_577
O1 Sn1 O2 91.67(12) 2_577 2_577
O1 Sn1 O2 88.33(12) . 2_577
O2 Sn1 O2 179.999(1) . 2_577
O3 S1 O4 115.1(2) . .
O3 S1 O2 109.7(2) . .
O4 S1 O2 113.28(19) . .
O3 S1 C11 106.7(2) . .
O4 S1 C11 106.5(2) . .
O2 S1 C11 104.9(2) . .
N1 O1 Sn1 120.8(3) . .
S1 O2 Sn1 136.45(19) . .
O1 N1 C9 119.2(4) . .
O1 N1 C5 118.9(4) . .
C9 N1 C5 121.9(4) . .
C2A C1 C2 79.5(7) . .
C2A C1 Sn1 120.8(5) . .
C2 C1 Sn1 123.9(5) . .
N1 C5 C6 118.9(5) . .
C5 C6 C7 121.7(5) . .
C6 C7 C8 116.5(4) . .
C6 C7 C7 121.4(6) . 2_566
C8 C7 C7 122.1(5) . 2_566
C9 C8 C7 120.7(4) . .
N1 C9 C8 120.2(4) . .
C12 C11 C15 120.9(4) . 2_678
C12 C11 S1 117.8(4) . .
C15 C11 S1 121.2(3) 2_678 .
C11 C12 C13 121.3(4) . .
C14 C13 C12 120.1(4) . .
C13 C14 C15 120.9(5) . .
C14 C15 C11 123.2(4) . 2_678
C14 C15 C15 119.2(5) . 2_678
C11 C15 C15 117.6(5) 2_678 2_678
C1 C2 C3 113.5(8) . .
C2 C3 C4 111.5(8) . .
C1 C2A C3A 109.1(8) . .
C2A C3A C4A 112.9(9) . .
C3 C4 C3 179.999(3) . 2_466
C3A C4A C4A 151.6(14) . 2_467

loop_
_geom_bond_atom_site_label_1
_geom_bond_atom_site_label_2
_geom_bond_distance
_geom_bond_site_symmetry_2
Sn1 C1 2.135(5) 2_577
Sn1 C1 2.135(5) .
Sn1 O1 2.223(3) 2_577
Sn1 O1 2.223(3) .
Sn1 O2 2.247(3) .
Sn1 O2 2.247(3) 2_577
S1 O3 1.447(3) .
S1 O4 1.454(3) .
S1 O2 1.487(3) .
S1 C11 1.784(5) .
O1 N1 1.335(5) .
N1 C9 1.338(6) .
N1 C5 1.358(7) .
C1 C2A 1.384(12) .
C1 C2 1.434(12) .
C5 C6 1.391(7) .
C6 C7 1.395(7) .
C7 C8 1.405(7) .
C7 C7 1.463(9) 2_566
C8 C9 1.388(7) .
C11 C12 1.363(7) .
C11 C15 1.434(7) 2_678
C12 C13 1.399(7) .
C13 C14 1.368(7) .
C14 C15 1.425(7) .
C15 C11 1.434(7) 2_678
C15 C15 1.434(10) 2_678
C2 C3 1.553(15) .
C3 C4 1.568(12) .
C2A C3A 1.545(15) .
C3A C4A 1.550(16) .
C4 C3 1.568(12) 2_466
C4A C4A 1.71(2) 2_467
C4B C4B 0.97(5) 2_466
